data_7208088
loop_
_publ_author_name
'Cai, Weizhao'
'Katrusiak, Andrzej'

_publ_section_title
;
 Pressure effects on H-ordering in hydrogen bonds and interactions in
 benzoic acid
;
_journal_issue 13
_journal_name_full CrystEngComm
_journal_page_first 4420
_journal_paper_doi 10.1039/c2ce25128k
_journal_volume 14
_journal_year 2012
_chemical_formula_moiety 'C7 H6 O2'
_chemical_formula_sum 'C7 H6 O2'
_chemical_formula_weight 122.12
_chemical_name_common 'benzioc acid'
_chemical_name_systematic
;
?
;
_space_group_IT_number 14
_symmetry_cell_setting monoclinic
_symmetry_space_group_name_Hall '-P 2ybc'
_symmetry_space_group_name_H-M 'P 1 21/c 1'
_atom_sites_solution_hydrogens geom
_atom_sites_solution_primary direct
_atom_sites_solution_secondary difmap
_audit_creation_method SHELXL-97
_cell_angle_alpha 90.00
_cell_angle_beta 98.36(8)
_cell_angle_gamma 90.00
_cell_formula_units_Z 4
_cell_length_a 5.3454(15)
_cell_length_b 5.0400(16)
_cell_length_c 21.688(17)
_cell_measurement_pressure 420000
_cell_measurement_reflns_used 1945
_cell_measurement_temperature 296(2)
_cell_measurement_theta_max 28.14
_cell_measurement_theta_min 4.15
_cell_volume 578.1(5)
_computing_cell_refinement 'CrysAlis (Oxford Diffraction, 2004)'
_computing_data_collection 'CrysAlis (Oxford Diffraction, 2004)'
_computing_data_reduction 'CrysAlisRED (Oxford Diffraction, 2004)'
_computing_molecular_graphics 'Mercury (Macrae et al., 2008)'
_computing_publication_material 'SHELXL-97 (Sheldrick, 2008)'
_computing_structure_refinement 'SHELXL-97 (Sheldrick, 2008)'
_computing_structure_solution 'SHELXS-97 (Sheldrick, 2008)'
_diffrn_ambient_temperature 296(2)
_diffrn_measured_fraction_theta_full 0.120
_diffrn_measured_fraction_theta_max 0.120
_diffrn_measurement_device_type 'Kuma KM4CCD \k geometry'
_diffrn_measurement_method
;HP omega scans - for more details see:
A. Budzianowski, A. Katrusiak in High-Pressure Crystallography
(Eds.: A. Katrusiak, P. F. McMillan),
Dordrecht: Kluwer Acad. Publ., 2004 pp.157-168
;
_diffrn_radiation_monochromator graphite
_diffrn_radiation_source 'fine-focus sealed tube'
_diffrn_radiation_type MoK\a
_diffrn_radiation_wavelength 0.71073
_diffrn_reflns_av_R_equivalents 0.2304
_diffrn_reflns_av_sigmaI/netI 0.1092
_diffrn_reflns_limit_h_max 6
_diffrn_reflns_limit_h_min -7
_diffrn_reflns_limit_k_max 6
_diffrn_reflns_limit_k_min -6
_diffrn_reflns_limit_l_max 7
_diffrn_reflns_limit_l_min -7
_diffrn_reflns_number 1945
_diffrn_reflns_theta_full 28.14
_diffrn_reflns_theta_max 28.14
_diffrn_reflns_theta_min 4.15
_exptl_absorpt_coefficient_mu 0.103
_exptl_absorpt_correction_T_max 0.932
_exptl_absorpt_correction_T_min 0.515
_exptl_absorpt_correction_type analytical
_exptl_absorpt_process_details
;
Katrusiak, A. (2003). REDSHABS - Program for correcting
reflections intensities for DAC absorption, gasket shadowing
and sample crystal absorption. Adam Mickiewicz University, Pozna\'n.
Katrusiak, A. (2004). Z. Kristallogr. 219, 461-467
;
_exptl_crystal_colour colourless
_exptl_crystal_density_diffrn 1.403
_exptl_crystal_density_method 'not measured'
_exptl_crystal_description plate-shaped
_exptl_crystal_F_000 256
_exptl_crystal_size_max 0.38
_exptl_crystal_size_mid 0.37
_exptl_crystal_size_min 0.24
_refine_diff_density_max 0.065
_refine_diff_density_min -0.064
_refine_diff_density_rms 0.019
_refine_ls_extinction_method none
_refine_ls_goodness_of_fit_ref 1.314
_refine_ls_hydrogen_treatment constr
_refine_ls_matrix_type full
_refine_ls_number_parameters 82
_refine_ls_number_reflns 170
_refine_ls_number_restraints 132
_refine_ls_restrained_S_all 0.906
_refine_ls_R_factor_all 0.1250
_refine_ls_R_factor_gt 0.0999
_refine_ls_shift/su_max 0.000
_refine_ls_shift/su_mean 0.000
_refine_ls_structure_factor_coef Fsqd
_refine_ls_weighting_details 'calc w=1/[\s^2^(Fo^2^)+(0.0756P)^2^+0.8252P] where P=(Fo^2^+2Fc^2^)/3'
_refine_ls_weighting_scheme calc
_refine_ls_wR_factor_gt 0.1986
_refine_ls_wR_factor_ref 0.2153
_reflns_number_gt 149
_reflns_number_total 170
_reflns_threshold_expression >2sigma(I)
_cod_data_source_file c2ce25128k.txt
_cod_data_source_block benziocacid_0.42GPa(CCDC864019)
_cod_original_sg_symbol_Hall '-p 2ybc'
_cod_original_sg_symbol_H-M 'P 21/c'
_cod_database_code 7208088

loop_
_symmetry_equiv_pos_as_xyz
'x, y, z'
'-x, y+1/2, -z+1/2'
'-x, -y, -z'
'x, -y-1/2, z-1/2'

loop_
_atom_site_label
_atom_site_type_symbol
_atom_site_fract_x
_atom_site_fract_y
_atom_site_fract_z
_atom_site_U_iso_or_equiv
_atom_site_adp_type
_atom_site_occupancy
_atom_site_symmetry_multiplicity
_atom_site_calc_flag
_atom_site_refinement_flags
O1 O 0.2244(12) 0.2437(10) 0.0142(8) 0.058(4) Uani 1 1 d DU
H6A H 0.1645 0.1193 -0.0075 0.087 Uiso 0.80(13) 1 calc PR
O2 O -0.0985(10) 0.1437(9) 0.0659(8) 0.056(4) Uani 1 1 d DU
H6 H -0.1209 0.0303 0.0385 0.084 Uiso 0.20(13) 1 calc PR
C1 C 0.0963(15) 0.2780(13) 0.0598(11) 0.045(4) Uani 1 1 d DU
C2 C 0.1789(14) 0.4893(13) 0.1021(14) 0.041(3) Uani 1 1 d U
C3 C 0.3870(16) 0.6459(13) 0.1007(14) 0.046(4) Uani 1 1 d U
H1 H 0.4840 0.6198 0.0690 0.055 Uiso 1 1 calc R
C4 C 0.4592(18) 0.8399(15) 0.1441(16) 0.050(4) Uani 1 1 d U
H2 H 0.6000 0.9446 0.1409 0.061 Uiso 1 1 calc R
C5 C 0.3287(15) 0.8768(14) 0.1901(8) 0.053(4) Uani 1 1 d DU
H3 H 0.3781 1.0110 0.2187 0.064 Uiso 1 1 calc R
C6 C 0.1203(19) 0.7241(14) 0.1977(15) 0.056(4) Uani 1 1 d U
H4 H 0.0314 0.7508 0.2310 0.067 Uiso 1 1 calc R
C7 C 0.0499(16) 0.5273(14) 0.1529(13) 0.046(3) Uani 1 1 d U
H5 H -0.0872 0.4186 0.1572 0.055 Uiso 1 1 calc R

loop_
_atom_site_aniso_label
_atom_site_aniso_U_11
_atom_site_aniso_U_22
_atom_site_aniso_U_33
_atom_site_aniso_U_23
_atom_site_aniso_U_13
_atom_site_aniso_U_12
O1 0.071(4) 0.052(3) 0.052(10) -0.012(6) 0.013(6) -0.012(3)
O2 0.056(3) 0.052(3) 0.062(11) -0.001(6) 0.012(6) -0.015(2)
C1 0.050(5) 0.039(3) 0.044(9) 0.001(6) 0.002(7) 0.003(3)
C2 0.040(4) 0.036(3) 0.046(8) -0.002(5) 0.004(6) 0.011(2)
C3 0.045(4) 0.044(3) 0.048(9) 0.001(6) 0.002(6) 0.003(3)
C4 0.042(4) 0.052(4) 0.054(10) -0.004(6) -0.004(6) -0.002(3)
C5 0.062(5) 0.042(3) 0.054(9) -0.001(6) 0.003(7) 0.007(3)
C6 0.062(5) 0.053(4) 0.053(9) -0.011(6) 0.011(7) 0.007(3)
C7 0.056(4) 0.036(3) 0.046(9) 0.002(6) 0.007(6) 0.012(3)

loop_
_atom_type_symbol
_atom_type_description
_atom_type_scat_dispersion_real
_atom_type_scat_dispersion_imag
_atom_type_scat_source
C C 0.0033 0.0016 'International Tables Vol C Tables 4.2.6.8 and 6.1.1.4'
H H 0.0000 0.0000 'International Tables Vol C Tables 4.2.6.8 and 6.1.1.4'
O O 0.0106 0.0060 'International Tables Vol C Tables 4.2.6.8 and 6.1.1.4'

loop_
_geom_angle_atom_site_label_1
_geom_angle_atom_site_label_2
_geom_angle_atom_site_label_3
_geom_angle
C1 O1 H6A 109.5
C1 O2 H6 109.5
O2 C1 O1 122.9(14)
O2 C1 C2 120.8(16)
O1 C1 C2 116.2(9)
C7 C2 C3 116(2)
C7 C2 C1 117.8(9)
C3 C2 C1 126(2)
C2 C3 C4 123.0(19)
C2 C3 H1 118.5
C4 C3 H1 118.5
C5 C4 C3 119.6(10)
C5 C4 H2 120.2
C3 C4 H2 120.2
C4 C5 C6 122.6(17)
C4 C5 H3 118.7
C6 C5 H3 118.7
C7 C6 C5 116.8(19)
C7 C6 H4 121.6
C5 C6 H4 121.6
C6 C7 C2 122.1(10)
C6 C7 H5 119.0
C2 C7 H5 119.0

loop_
_geom_bond_atom_site_label_1
_geom_bond_atom_site_label_2
_geom_bond_distance
O1 C1 1.294(19)
O1 H6A 0.8200
O2 C1 1.265(6)
O2 H6 0.8200
C1 C2 1.43(3)
C2 C7 1.40(4)
C2 C3 1.368(10)
C3 C4 1.37(3)
C3 H1 0.9300
C4 C5 1.31(3)
C4 H2 0.9300
C5 C6 1.383(11)
C5 H3 0.9300
C6 C7 1.40(3)
C6 H4 0.9300
C7 H5 0.9300

loop_
_geom_torsion_atom_site_label_1
_geom_torsion_atom_site_label_2
_geom_torsion_atom_site_label_3
_geom_torsion_atom_site_label_4
_geom_torsion
O2 C1 C2 C7 5(3)
O1 C1 C2 C7 -178.2(15)
O2 C1 C2 C3 179.3(16)
O1 C1 C2 C3 -4(3)
C7 C2 C3 C4 -4(3)
C1 C2 C3 C4 -177.9(18)
C2 C3 C4 C5 1(3)
C3 C4 C5 C6 1(3)
C4 C5 C6 C7 -1(3)
C5 C6 C7 C2 -1(3)
C3 C2 C7 C6 4(3)
C1 C2 C7 C6 178.4(14)
